data_4075812
loop_
_publ_author_name
'DeGroot, Marty W.'
'Corrigan, John F.'

_publ_section_title
;
 Coordination Complexes of Zinc with Reactive ESiMe3(E = S, Se, Te)
 Ligands
;
_journal_issue 14
_journal_name_full Organometallics
_journal_page_first 3378
_journal_paper_doi 10.1021/om050088v
_journal_volume 24
_journal_year 2005
_chemical_formula_sum 'C20 H36 N2 S2 Si2 Zn'
_chemical_formula_weight 490.18
_chemical_melting_point 362
_space_group_IT_number 14
_symmetry_cell_setting monoclinic
_symmetry_Int_Tables_number 14
_symmetry_space_group_name_Hall '-P 2yn'
_symmetry_space_group_name_H-M 'P 1 21/n 1'
_atom_sites_solution_hydrogens geom
_atom_sites_solution_primary direct
_atom_sites_solution_secondary difmap
_audit_creation_method SHELXL-97
_cell_angle_alpha 90.00
_cell_angle_beta 94.8760(11)
_cell_angle_gamma 90.00
_cell_formula_units_Z 4
_cell_length_a 9.9388(2)
_cell_length_b 17.7413(4)
_cell_length_c 15.1322(4)
_cell_measurement_temperature 200(2)
_cell_volume 2658.56(11)
_computing_cell_refinement 'Nonius Denzo'
_computing_data_collection 'Nonius COLLECT'
_computing_data_reduction 'Nonius Denzo'
_computing_structure_refinement 'SHELXL-97 (Sheldrick, 1997)'
_computing_structure_solution 'SHELXS-97 (Sheldrick, 1990)'
_diffrn_ambient_temperature 200(2)
_diffrn_measured_fraction_theta_full 0.999
_diffrn_measured_fraction_theta_max 0.999
_diffrn_measurement_device_type 'Nonius KappaCCD'
_diffrn_measurement_method 'phi scans plus omega to complete'
_diffrn_radiation_monochromator graphite
_diffrn_radiation_probe x-ray
_diffrn_radiation_type MoK\a
_diffrn_radiation_wavelength 0.71073
_diffrn_reflns_av_R_equivalents 0.0495
_diffrn_reflns_av_sigmaI/netI 0.0901
_diffrn_reflns_limit_h_max 12
_diffrn_reflns_limit_h_min -12
_diffrn_reflns_limit_k_max 23
_diffrn_reflns_limit_k_min -22
_diffrn_reflns_limit_l_max 19
_diffrn_reflns_limit_l_min -19
_diffrn_reflns_number 10340
_diffrn_reflns_theta_full 27.47
_diffrn_reflns_theta_max 27.47
_diffrn_reflns_theta_min 2.55
_diffrn_source 'fine-focus sealed tube'
_exptl_absorpt_coefficient_mu 1.179
_exptl_crystal_colour colourless
_exptl_crystal_density_diffrn 1.225
_exptl_crystal_density_method 'not measured'
_exptl_crystal_description rod
_exptl_crystal_F_000 1040
_exptl_crystal_recrystallization_method '10:1 hexanes:CHCl3 at -78 deg C'
_exptl_crystal_size_max 0.33
_exptl_crystal_size_mid 0.30
_exptl_crystal_size_min 0.05
_refine_diff_density_max 0.387
_refine_diff_density_min -0.351
_refine_diff_density_rms 0.074
_refine_ls_extinction_method none
_refine_ls_goodness_of_fit_ref 1.008
_refine_ls_hydrogen_treatment mixed
_refine_ls_matrix_type full
_refine_ls_number_parameters 256
_refine_ls_number_reflns 6092
_refine_ls_number_restraints 0
_refine_ls_restrained_S_all 1.008
_refine_ls_R_factor_all 0.1075
_refine_ls_R_factor_gt 0.0455
_refine_ls_shift/su_max 0.006
_refine_ls_shift/su_mean 0.000
_refine_ls_structure_factor_coef Fsqd
_refine_ls_weighting_details 'calc w=1/[\s^2^(Fo^2^)+(0.0433P)^2^+0.0000P] where P=(Fo^2^+2Fc^2^)/3'
_refine_ls_weighting_scheme calc
_refine_ls_wR_factor_gt 0.0916
_refine_ls_wR_factor_ref 0.1073
_reflns_number_gt 3548
_reflns_number_total 6092
_reflns_threshold_expression >2sigma(I)
_cod_data_source_file om050088vsi20050208_074614.cif
_cod_data_source_block Complex1b
_cod_original_sg_symbol_H-M 'P 21/n'
_cod_database_code 4075812

loop_
_symmetry_equiv_pos_as_xyz
'x, y, z'
'-x+1/2, y+1/2, -z+1/2'
'-x, -y, -z'
'x-1/2, -y-1/2, z-1/2'

loop_
_atom_site_label
_atom_site_type_symbol
_atom_site_fract_x
_atom_site_fract_y
_atom_site_fract_z
_atom_site_U_iso_or_equiv
_atom_site_adp_type
_atom_site_occupancy
_atom_site_symmetry_multiplicity
_atom_site_calc_flag
_atom_site_refinement_flags
_atom_site_disorder_assembly
_atom_site_disorder_group
Zn1 Zn -0.14859(3) 0.293039(19) -0.35726(2) 0.03267(13) Uani 1 1 d . . .
S1 S 0.00964(8) 0.32801(5) -0.44913(5) 0.0384(2) Uani 1 1 d . . .
S2 S -0.25787(8) 0.18144(5) -0.34447(6) 0.0404(2) Uani 1 1 d . A .
Si1 Si -0.09735(9) 0.33440(5) -0.57577(6) 0.0370(2) Uani 1 1 d . . .
Si2 Si -0.11288(9) 0.10305(5) -0.37850(6) 0.0421(3) Uani 1 1 d . . .
N1 N -0.3029(2) 0.37426(14) -0.36525(16) 0.0317(6) Uani 1 1 d . . .
N2 N -0.0736(2) 0.32909(14) -0.22994(16) 0.0318(6) Uani 1 1 d . . .
C1 C -0.1054(4) 0.43481(19) -0.6143(2) 0.0633(11) Uani 1 1 d . . .
H1A H -0.1539 0.4375 -0.6718 0.095 Uiso 1 1 calc R . .
H1B H -0.0154 0.4537 -0.6176 0.095 Uiso 1 1 calc R . .
H1C H -0.1509 0.4647 -0.5731 0.095 Uiso 1 1 calc R . .
C2 C -0.0065(4) 0.2810(2) -0.6588(2) 0.0603(11) Uani 1 1 d . . .
H2A H -0.0561 0.2844 -0.7159 0.090 Uiso 1 1 calc R . .
H2B H 0.0014 0.2291 -0.6412 0.090 Uiso 1 1 calc R . .
H2C H 0.0819 0.3020 -0.6619 0.090 Uiso 1 1 calc R . .
C3 C -0.2739(3) 0.2974(2) -0.5782(2) 0.0528(10) Uani 1 1 d . . .
H3A H -0.3169 0.3017 -0.6372 0.079 Uiso 1 1 calc R . .
H3B H -0.3235 0.3261 -0.5381 0.079 Uiso 1 1 calc R . .
H3C H -0.2718 0.2454 -0.5606 0.079 Uiso 1 1 calc R . .
C4 C -0.1636(13) 0.0084(7) -0.3493(8) 0.049(3) Uani 0.50 1 d P A 1
H4A H -0.0968 -0.0271 -0.3650 0.073 Uiso 0.50 1 calc PR A 1
H4B H -0.2489 -0.0034 -0.3808 0.073 Uiso 0.50 1 calc PR A 1
H4C H -0.1720 0.0059 -0.2866 0.073 Uiso 0.50 1 calc PR A 1
C5 C 0.0506(11) 0.1248(7) -0.2976(8) 0.049(3) Uani 0.50 1 d P A 1
H5A H 0.1213 0.0904 -0.3097 0.073 Uiso 0.50 1 calc PR A 1
H5B H 0.0297 0.1189 -0.2372 0.073 Uiso 0.50 1 calc PR A 1
H5C H 0.0797 0.1756 -0.3069 0.073 Uiso 0.50 1 calc PR A 1
C6 C -0.1023(10) 0.1081(5) -0.5053(6) 0.043(2) Uani 0.50 1 d P A 1
H6A H -0.0365 0.0726 -0.5224 0.064 Uiso 0.50 1 calc PR A 1
H6B H -0.0762 0.1581 -0.5214 0.064 Uiso 0.50 1 calc PR A 1
H6C H -0.1889 0.0963 -0.5350 0.064 Uiso 0.50 1 calc PR A 1
C4A C -0.1955(13) 0.0053(8) -0.3647(9) 0.040(3) Uiso 0.50 1 d P A 2
H4AA H -0.1339 -0.0336 -0.3792 0.059 Uiso 0.50 1 calc PR A 2
H4AB H -0.2768 0.0018 -0.4035 0.059 Uiso 0.50 1 calc PR A 2
H4AC H -0.2167 -0.0009 -0.3044 0.059 Uiso 0.50 1 calc PR A 2
C5A C 0.0510(15) 0.1119(9) -0.3273(8) 0.064(5) Uiso 0.50 1 d P A 2
H5AA H 0.1071 0.0728 -0.3484 0.096 Uiso 0.50 1 calc PR A 2
H5AB H 0.0488 0.1074 -0.2643 0.096 Uiso 0.50 1 calc PR A 2
H5AC H 0.0871 0.1602 -0.3413 0.096 Uiso 0.50 1 calc PR A 2
C6A C -0.0529(10) 0.1119(7) -0.4887(8) 0.053(4) Uiso 0.50 1 d P A 2
H6AA H 0.0126 0.0732 -0.4968 0.080 Uiso 0.50 1 calc PR A 2
H6AB H -0.0121 0.1605 -0.4944 0.080 Uiso 0.50 1 calc PR A 2
H6AC H -0.1276 0.1065 -0.5328 0.080 Uiso 0.50 1 calc PR A 2
C7 C -0.4254(3) 0.35739(17) -0.3408(2) 0.0350(8) Uani 1 1 d . . .
H7A H -0.4414 0.3086 -0.3218 0.042 Uiso 1 1 calc R . .
C8 C -0.5297(3) 0.40923(18) -0.3426(2) 0.0361(8) Uani 1 1 d . . .
C9 C -0.5015(3) 0.48179(18) -0.3699(2) 0.0410(9) Uani 1 1 d . . .
H9A H -0.5697 0.5179 -0.3726 0.049 Uiso 1 1 calc R . .
C10 C -0.3749(3) 0.50193(17) -0.3934(2) 0.0367(8) Uani 1 1 d . . .
C11 C -0.2783(3) 0.44495(18) -0.3899(2) 0.0355(8) Uani 1 1 d . . .
H11A H -0.1922 0.4567 -0.4055 0.043 Uiso 1 1 calc R . .
C12 C -0.6656(3) 0.3872(2) -0.3151(3) 0.0569(10) Uani 1 1 d . . .
H12A H -0.7247 0.4301 -0.3197 0.085 Uiso 1 1 calc R . .
H12B H -0.6565 0.3697 -0.2549 0.085 Uiso 1 1 calc R . .
H12C H -0.7027 0.3478 -0.3532 0.085 Uiso 1 1 calc R . .
C13 C -0.3393(4) 0.58145(19) -0.4172(2) 0.0553(10) Uani 1 1 d . . .
H13A H -0.4176 0.6130 -0.4157 0.083 Uiso 1 1 calc R . .
H13B H -0.3087 0.5822 -0.4757 0.083 Uiso 1 1 calc R . .
H13C H -0.2689 0.5998 -0.3753 0.083 Uiso 1 1 calc R . .
C14 C -0.1133(3) 0.29687(17) -0.1563(2) 0.0366(8) Uani 1 1 d . . .
H14A H -0.1664 0.2537 -0.1624 0.044 Uiso 1 1 calc R . .
C15 C -0.0798(3) 0.32418(19) -0.0718(2) 0.0387(8) Uani 1 1 d . . .
C16 C 0.0005(3) 0.38760(19) -0.0648(2) 0.0432(9) Uani 1 1 d . . .
H16A H 0.0275 0.4067 -0.0088 0.052 Uiso 1 1 calc R . .
C17 C 0.0421(3) 0.42361(19) -0.1388(2) 0.0417(8) Uani 1 1 d . . .
C18 C 0.0022(3) 0.39149(18) -0.2207(2) 0.0368(8) Uani 1 1 d . . .
H18A H 0.0294 0.4144 -0.2715 0.044 Uiso 1 1 calc R . .
C19 C -0.1288(4) 0.2855(2) 0.0082(2) 0.0581(11) Uani 1 1 d . . .
H19A H -0.0958 0.3119 0.0609 0.087 Uiso 1 1 calc R . .
H19B H -0.0962 0.2345 0.0110 0.087 Uiso 1 1 calc R . .
H19C H -0.2258 0.2853 0.0035 0.087 Uiso 1 1 calc R . .
C20 C 0.1224(4) 0.4959(2) -0.1339(2) 0.0667(12) Uani 1 1 d . . .
H20A H 0.1413 0.5104 -0.0730 0.100 Uiso 1 1 calc R . .
H20B H 0.0712 0.5350 -0.1651 0.100 Uiso 1 1 calc R . .
H20C H 0.2057 0.4885 -0.1605 0.100 Uiso 1 1 calc R . .

loop_
_atom_site_aniso_label
_atom_site_aniso_U_11
_atom_site_aniso_U_22
_atom_site_aniso_U_33
_atom_site_aniso_U_23
_atom_site_aniso_U_13
_atom_site_aniso_U_12
Zn1 0.0321(2) 0.0329(2) 0.0331(2) -0.00189(17) 0.00329(16) 0.00225(16)
S1 0.0304(4) 0.0491(5) 0.0361(5) -0.0020(4) 0.0045(4) -0.0021(4)
S2 0.0378(5) 0.0344(5) 0.0503(6) -0.0037(4) 0.0106(4) -0.0006(4)
Si1 0.0374(5) 0.0409(6) 0.0332(5) 0.0017(4) 0.0059(4) -0.0018(4)
Si2 0.0484(6) 0.0321(5) 0.0470(6) 0.0021(4) 0.0101(5) 0.0050(4)
N1 0.0315(15) 0.0327(16) 0.0313(15) -0.0021(12) 0.0058(12) 0.0049(12)
N2 0.0328(14) 0.0314(15) 0.0311(15) -0.0008(12) 0.0021(12) 0.0009(12)
C1 0.082(3) 0.051(3) 0.056(3) 0.016(2) 0.002(2) -0.006(2)
C2 0.071(3) 0.067(3) 0.045(2) -0.0048(19) 0.014(2) -0.003(2)
C3 0.043(2) 0.072(3) 0.041(2) 0.0053(19) -0.0084(17) -0.0050(18)
C4 0.064(8) 0.038(5) 0.041(6) -0.006(4) -0.023(5) -0.009(5)
C5 0.032(5) 0.045(6) 0.066(8) 0.009(6) -0.008(5) 0.015(4)
C6 0.050(6) 0.038(5) 0.042(5) -0.007(4) 0.016(5) 0.007(4)
C7 0.0360(19) 0.0333(19) 0.0351(18) -0.0026(15) -0.0014(15) -0.0001(15)
C8 0.0313(18) 0.039(2) 0.0377(19) -0.0085(16) 0.0023(15) 0.0038(15)
C9 0.040(2) 0.037(2) 0.044(2) -0.0070(16) -0.0053(16) 0.0126(16)
C10 0.0400(19) 0.032(2) 0.038(2) -0.0057(15) -0.0005(16) -0.0008(15)
C11 0.0343(18) 0.038(2) 0.0340(19) -0.0041(15) 0.0029(15) -0.0006(15)
C12 0.036(2) 0.057(3) 0.079(3) 0.002(2) 0.0089(19) 0.0055(17)
C13 0.065(2) 0.038(2) 0.063(3) 0.0026(18) 0.002(2) 0.0044(18)
C14 0.0368(18) 0.0307(19) 0.042(2) 0.0072(16) 0.0045(16) -0.0013(14)
C15 0.042(2) 0.041(2) 0.0337(19) 0.0031(16) 0.0026(16) 0.0055(16)
C16 0.047(2) 0.049(2) 0.0326(19) -0.0058(17) -0.0021(17) -0.0005(17)
C17 0.046(2) 0.044(2) 0.0346(19) -0.0009(16) 0.0002(17) -0.0053(16)
C18 0.0380(19) 0.043(2) 0.0302(18) 0.0015(16) 0.0060(15) -0.0015(16)
C19 0.074(3) 0.064(3) 0.037(2) 0.0101(19) 0.0089(19) -0.010(2)
C20 0.090(3) 0.063(3) 0.048(2) -0.009(2) 0.008(2) -0.037(2)

loop_
_atom_type_symbol
_atom_type_description
_atom_type_scat_dispersion_real
_atom_type_scat_dispersion_imag
_atom_type_scat_source
C C 0.0033 0.0016 'International Tables Vol C Tables 4.2.6.8 and 6.1.1.4'
H H 0.0000 0.0000 'International Tables Vol C Tables 4.2.6.8 and 6.1.1.4'
N N 0.0061 0.0033 'International Tables Vol C Tables 4.2.6.8 and 6.1.1.4'
Si Si 0.0817 0.0704 'International Tables Vol C Tables 4.2.6.8 and 6.1.1.4'
S S 0.1246 0.1234 'International Tables Vol C Tables 4.2.6.8 and 6.1.1.4'
Zn Zn 0.2839 1.4301 'International Tables Vol C Tables 4.2.6.8 and 6.1.1.4'

loop_
_geom_angle_atom_site_label_1
_geom_angle_atom_site_label_2
_geom_angle_atom_site_label_3
_geom_angle
N1 Zn1 N2 92.53(9)
N1 Zn1 S1 108.50(7)
N2 Zn1 S1 105.50(7)
N1 Zn1 S2 104.52(7)
N2 Zn1 S2 108.73(7)
S1 Zn1 S2 130.55(4)
Si1 S1 Zn1 104.38(4)
Si2 S2 Zn1 102.31(4)
C2 Si1 C3 108.36(17)
C2 Si1 C1 106.48(18)
C3 Si1 C1 108.21(17)
C2 Si1 S1 110.37(12)
C3 Si1 S1 113.43(12)
C1 Si1 S1 109.74(12)
C5A Si2 C4 104.0(7)
C5A Si2 C6A 91.9(5)
C4 Si2 C6A 114.8(6)
C5A Si2 C6 107.9(5)
C4 Si2 C6 108.9(5)
C6A Si2 C6 16.1(4)
C5A Si2 C4A 114.8(7)
C4 Si2 C4A 11.0(7)
C6A Si2 C4A 110.5(6)
C6 Si2 C4A 102.0(5)
C5A Si2 C5 13.8(7)
C4 Si2 C5 105.0(5)
C6A Si2 C5 103.4(5)
C6 Si2 C5 119.5(5)
C4A Si2 C5 116.0(5)
C5A Si2 S2 117.7(5)
C4 Si2 S2 110.0(5)
C6A Si2 S2 116.9(4)
C6 Si2 S2 108.0(3)
C4A Si2 S2 105.1(4)
C5 Si2 S2 105.2(4)
C11 N1 C7 118.7(3)
C11 N1 Zn1 120.7(2)
C7 N1 Zn1 120.6(2)
C18 N2 C14 117.9(3)
C18 N2 Zn1 119.9(2)
C14 N2 Zn1 121.6(2)
N1 C7 C8 123.0(3)
C7 C8 C9 116.9(3)
C7 C8 C12 120.8(3)
C9 C8 C12 122.2(3)
C10 C9 C8 121.8(3)
C9 C10 C11 116.3(3)
C9 C10 C13 122.7(3)
C11 C10 C13 121.0(3)
N1 C11 C10 123.4(3)
N2 C14 C15 123.7(3)
C16 C15 C14 116.8(3)
C16 C15 C19 122.3(3)
C14 C15 C19 120.9(3)
C15 C16 C17 121.7(3)
C16 C17 C18 116.8(3)
C16 C17 C20 123.1(3)
C18 C17 C20 120.1(3)
N2 C18 C17 123.2(3)

loop_
_geom_bond_atom_site_label_1
_geom_bond_atom_site_label_2
_geom_bond_distance
Zn1 N1 2.100(2)
Zn1 N2 2.105(2)
Zn1 S1 2.2720(9)
Zn1 S2 2.2744(9)
S1 Si1 2.1142(11)
S2 Si2 2.0980(13)
Si1 C2 1.867(4)
Si1 C3 1.871(3)
Si1 C1 1.874(3)
Si2 C5A 1.750(14)
Si2 C4 1.818(13)
Si2 C6A 1.824(12)
Si2 C6 1.932(9)
Si2 C4A 1.938(14)
Si2 C5 1.987(11)
N1 C11 1.337(4)
N1 C7 1.337(4)
N2 C18 1.340(4)
N2 C14 1.342(4)
C7 C8 1.384(4)
C8 C9 1.388(4)
C8 C12 1.499(4)
C9 C10 1.384(4)
C10 C11 1.392(4)
C10 C13 1.506(4)
C14 C15 1.381(4)
C15 C16 1.378(4)
C15 C19 1.508(4)
C16 C17 1.383(4)
C17 C18 1.391(4)
C17 C20 1.510(4)
